data_2200654
loop_
_publ_author_name
'Huang, Deguang'
'Zhang, Xiaofeng'
'Zhu, Hongping'
'Chen, Changneng'
'Liu, Qiutian'

_publ_section_title
;Aqua(<i>N,N</i>'-disalicylideneethylenediamino-<i>N,N</i>'<i>,O,O</i>')(4,5-imidazoledicarboxylato-<i>O</i>)manganese(III)
 monohydrate
;
_journal_issue 10
_journal_name_full 'Acta Crystallographica Section E'
_journal_page_first m441
_journal_page_last m443
_journal_paper_doi 10.1107/S1600536801014817
_journal_volume 57
_journal_year 2001
_chemical_formula_iupac '[Mn (C5 H3 N2 O4) (C16 H14 N2 O2) (H2 O)], H2 O'
_chemical_formula_moiety 'C21 H21 Mn N4 O8'
_chemical_formula_sum 'C21 H21 Mn N4 O8'
_chemical_formula_weight 512.36
_chemical_name_systematic
;
Aqua(N,N'-disalicylideneethylenediamino-N,N'O,O')(4,5-imidazoledicarboxylato-
O)manganese(III) monohydrate
;
_space_group_IT_number 14
_symmetry_cell_setting monoclinic
_symmetry_space_group_name_Hall '-P 2yn'
_symmetry_space_group_name_H-M 'P 1 21/n 1'
_audit_creation_method SHELXL
_cell_angle_alpha 90.00
_cell_angle_beta 101.4220(10)
_cell_angle_gamma 90.00
_cell_formula_units_Z 4
_cell_length_a 7.009
_cell_length_b 19.8634(4)
_cell_length_c 16.2811(3)
_cell_measurement_reflns_used 4856
_cell_measurement_temperature 293(2)
_cell_measurement_theta_max 25.03
_cell_measurement_theta_min 1.64
_cell_volume 2221.81(6)
_computing_cell_refinement 'SMART and SAINT (Siemens, 1994)'
_computing_data_collection 'SMART (Siemens, 1996)'
_computing_data_reduction 'SHELXTL XPREP (Siemens, 1994)'
_computing_molecular_graphics 'SHELXTL (Bruker, 1998)'
_computing_publication_material 'SHELXTL (Bruker, 1998)'
_computing_structure_refinement 'SHELXTL (Siemens, 1994)'
_computing_structure_solution 'SHELXTL (Siemens, 1994)'
_diffrn_ambient_temperature 293(2)
_diffrn_measured_fraction_theta_full .981
_diffrn_measured_fraction_theta_max .981
_diffrn_measurement_device_type 'Siemens SMART CCD'
_diffrn_measurement_method \w
_diffrn_radiation_monochromator graphite
_diffrn_radiation_source 'fine-focus sealed tube'
_diffrn_radiation_type MoK\a
_diffrn_radiation_wavelength .71073
_diffrn_reflns_av_R_equivalents .0208
_diffrn_reflns_av_sigmaI/netI .0363
_diffrn_reflns_limit_h_max 6
_diffrn_reflns_limit_h_min -8
_diffrn_reflns_limit_k_max 17
_diffrn_reflns_limit_k_min -23
_diffrn_reflns_limit_l_max 16
_diffrn_reflns_limit_l_min -19
_diffrn_reflns_number 7277
_diffrn_reflns_theta_full 25.03
_diffrn_reflns_theta_max 25.03
_diffrn_reflns_theta_min 1.64
_diffrn_standards_decay_% 0
_diffrn_standards_interval_count 0
_diffrn_standards_interval_time 0
_diffrn_standards_number 0
_exptl_absorpt_coefficient_mu .650
_exptl_absorpt_correction_T_max .802
_exptl_absorpt_correction_T_min .611
_exptl_absorpt_correction_type empirical
_exptl_absorpt_process_details '(SADABS; Sheldrick, 1996)'
_exptl_crystal_colour dark-red
_exptl_crystal_density_diffrn 1.532
_exptl_crystal_density_method 'not measured'
_exptl_crystal_description block
_exptl_crystal_F_000 1056
_exptl_crystal_size_max .76
_exptl_crystal_size_mid .54
_exptl_crystal_size_min .34
_refine_diff_density_max .333
_refine_diff_density_min -.453
_refine_ls_extinction_coef none
_refine_ls_extinction_method none
_refine_ls_goodness_of_fit_ref .967
_refine_ls_hydrogen_treatment constr
_refine_ls_matrix_type full
_refine_ls_number_parameters 327
_refine_ls_number_reflns 3856
_refine_ls_number_restraints 0
_refine_ls_restrained_S_all .967
_refine_ls_R_factor_all .0524
_refine_ls_R_factor_gt .0370
_refine_ls_shift/su_max .001
_refine_ls_shift/su_mean .000
_refine_ls_structure_factor_coef Fsqd
_refine_ls_weighting_details 'calc w = 1/[\s^2^(Fo^2^)+(0.1P)^2^] where P = (Fo^2^+2Fc^2^)/3'
_refine_ls_weighting_scheme calc
_refine_ls_wR_factor_ref .1304
_reflns_number_gt 3101
_reflns_number_total 3856
_reflns_threshold_expression I>2\s(I)
_cod_data_source_file cv6053.cif
_cod_data_source_block I
_cod_depositor_comments
;
The following automatic conversions were performed:
'_symmetry_cell_setting' value 'Monoclinic' changed to 'monoclinic'
according to '/home/saulius/struct/CIF-dictionaries/cif_core.dic'
dictionary named 'cif_core.dic' version 2.4.1 from 2010-06-29.

Automatic conversion script
Id: cif_fix_enum 1527 2010-12-29 10:47:43Z saulius 

The following automatic conversions were performed:

'_symmetry_cell_setting' value 'Monoclinic' changed to 'monoclinic'
according to /home/saulius/struct/CIF-dictionaries/cif_core.dic
dictionary named 'cif_core.dic' version 2.4.1 from 2010-06-29.

Automatic conversion script
Id: cif_fix_values 1715 2011-07-08 13:25:40Z adriana 
;
_cod_original_cell_volume 2221.93(6)
_cod_original_sg_symbol_H-M 'P 21/n'
_cod_database_code 2200654
_cod_database_fobs_code 2200654

loop_
_symmetry_equiv_pos_as_xyz
'x, y, z'
'-x+1/2, y+1/2, -z+1/2'
'-x, -y, -z'
'x-1/2, -y-1/2, z-1/2'

loop_
_atom_site_label
_atom_site_fract_x
_atom_site_fract_y
_atom_site_fract_z
_atom_site_U_iso_or_equiv
_atom_site_adp_type
_atom_site_calc_flag
_atom_site_refinement_flags
_atom_site_occupancy
_atom_site_disorder_assembly
_atom_site_disorder_group
_atom_site_type_symbol
Mn .70172(5) .140530(19) .66060(2) .03263(16) Uani d . 1 . . Mn
O1 .4914(3) .19651(9) .61470(12) .0434(5) Uani d . 1 . . O
O2 .5865(3) .10854(10) .74902(11) .0404(4) Uani d . 1 . . O
O3 .5628(4) .05662(12) .57685(16) .0579(6) Uani d . 1 . . O
O4 .8303(3) .22437(10) .73898(13) .0508(5) Uani d . 1 . . O
O5 1.1027(3) .27560(10) .72089(14) .0527(5) Uani d . 1 . . O
O6 1.2978(3) .37689(12) .78152(17) .0594(6) Uani d . 1 . . O
O7 1.2960(3) .44854(11) .88485(15) .0608(6) Uani d . 1 . . O
O8 .4549(4) .22497(13) .82464(17) .0551(6) Uani d . 1 . . O
N1 .8476(3) .16515(11) .57174(13) .0377(5) Uani d . 1 . . N
N2 .9318(3) .08161(11) .69864(14) .0409(5) Uani d . 1 . . N
N3 .7437(3) .32662(12) .83806(14) .0404(5) Uani d . 1 . . N
H3A .6498 .2982 .8262 .048 Uiso calc R 1 . . H
N4 .9135(3) .41443(12) .89485(14) .0428(5) Uani d . 1 . . N
C1 .4872(4) .24580(14) .55992(17) .0383(6) Uani d . 1 . . C
C2 .3291(4) .29061(15) .54791(19) .0504(7) Uani d . 1 . . C
H2A .2334 .2860 .5798 .061 Uiso calc R 1 . . H
C3 .3145(6) .34166(18) .4890(2) .0649(9) Uani d . 1 . . C
H3B .2088 .3708 .4820 .078 Uiso calc R 1 . . H
C4 .4528(6) .35008(18) .4407(2) .0682(10) Uani d . 1 . . C
H4B .4395 .3843 .4010 .082 Uiso calc R 1 . . H
C5 .6102(5) .30794(17) .45151(19) .0583(8) Uani d . 1 . . C
H5A .7041 .3140 .4190 .070 Uiso calc R 1 . . H
C6 .6325(4) .25537(14) .51120(17) .0416(6) Uani d . 1 . . C
C7 .8014(4) .21302(15) .51856(17) .0431(6) Uani d . 1 . . C
H7A .8843 .2210 .4816 .052 Uiso calc R 1 . . H
C8 1.0222(4) .12261(16) .5725(2) .0493(7) Uani d . 1 . . C
H8A 1.1202 .1478 .5509 .059 Uiso calc R 1 . . H
H8B .9876 .0832 .5376 .059 Uiso calc R 1 . . H
C9 1.0998(4) .10187(16) .6617(2) .0508(8) Uani d . 1 . . C
H9A 1.1897 .0645 .6634 .061 Uiso calc R 1 . . H
H9B 1.1683 .1391 .6930 .061 Uiso calc R 1 . . H
C10 .9354(4) .02887(15) .74407(18) .0477(7) Uani d . 1 . . C
H10A 1.0448 .0015 .7500 .057 Uiso calc R 1 . . H
C11 .7833(5) .00860(14) .78675(18) .0487(7) Uani d . 1 . . C
C12 .8058(6) -.05244(19) .8325(2) .0719(11) Uani d . 1 . . C
H12A .9134 -.0795 .8310 .086 Uiso calc R 1 . . H
C13 .6746(8) -.0725(2) .8783(3) .0893(14) Uani d . 1 . . C
H13A .6903 -.1133 .9070 .107 Uiso calc R 1 . . H
C14 .5163(7) -.0314(2) .8820(2) .0784(12) Uani d . 1 . . C
H14A .4271 -.0448 .9141 .094 Uiso calc R 1 . . H
C15 .4878(5) .02932(18) .83891(19) .0588(8) Uani d . 1 . . C
H15A .3817 .0563 .8429 .071 Uiso calc R 1 . . H
C16 .6195(4) .04963(14) .78943(16) .0429(7) Uani d . 1 . . C
C17 .9523(4) .27048(13) .75183(16) .0370(6) Uani d . 1 . . C
C18 .9150(3) .32475(12) .80983(15) .0321(5) Uani d . 1 . . C
C19 .7488(4) .38066(16) .88730(19) .0475(7) Uani d . 1 . . C
H19A .6475 .3931 .9134 .057 Uiso calc R 1 . . H
C20 1.0192(4) .37964(13) .84560(16) .0345(6) Uani d . 1 . . C
C21 1.2155(4) .40446(14) .83944(19) .0434(7) Uani d . 1 . . C
H8C .506(7) .191(3) .804(3) .100(16) Uiso d . 1 . . H
H6A 1.227(7) .341(2) .755(3) .105(16) Uiso d . 1 . . H
H8D .370(6) .232(2) .785(3) .076(14) Uiso d . 1 . . H
H3C .528(6) .063(2) .532(3) .066(12) Uiso d . 1 . . H
H3D .563(6) .016(3) .586(3) .094(15) Uiso d . 1 . . H

loop_
_atom_site_aniso_label
_atom_site_aniso_U_11
_atom_site_aniso_U_22
_atom_site_aniso_U_33
_atom_site_aniso_U_12
_atom_site_aniso_U_13
_atom_site_aniso_U_23
Mn .0330(2) .0276(2) .0371(3) -.00024(15) .00621(17) -.00084(15)
O1 .0383(10) .0365(11) .0570(12) .0048(8) .0134(8) .0125(9)
O2 .0434(10) .0349(10) .0435(10) -.0014(8) .0104(8) .0033(8)
O3 .0937(17) .0298(12) .0405(13) -.0141(11) -.0104(11) .0012(10)
O4 .0557(12) .0414(12) .0575(13) -.0156(9) .0163(10) -.0192(9)
O5 .0473(11) .0487(13) .0680(14) -.0042(9) .0258(10) -.0179(10)
O6 .0435(12) .0504(13) .0907(18) -.0103(10) .0282(12) -.0141(12)
O7 .0540(12) .0450(13) .0803(16) -.0171(10) .0060(11) -.0129(11)
O8 .0491(13) .0525(15) .0671(16) -.0037(11) .0194(13) -.0076(12)
N1 .0395(12) .0325(12) .0422(12) -.0025(10) .0104(10) -.0067(10)
N2 .0393(12) .0361(13) .0438(12) .0057(10) -.0002(10) -.0098(10)
N3 .0359(11) .0429(14) .0442(12) -.0093(10) .0124(9) -.0106(10)
N4 .0461(13) .0395(13) .0428(13) -.0027(10) .0087(10) -.0108(10)
C1 .0440(14) .0325(14) .0367(14) -.0036(11) .0037(11) -.0019(11)
C2 .0507(17) .0464(17) .0516(17) .0136(14) .0040(14) .0032(14)
C3 .078(2) .053(2) .058(2) .0209(18) -.0004(18) .0124(16)
C4 .102(3) .052(2) .0470(18) .014(2) .0069(19) .0193(15)
C5 .082(2) .0528(19) .0417(16) -.0031(18) .0165(15) .0064(14)
C6 .0539(16) .0339(14) .0355(14) -.0018(12) .0059(12) -.0030(11)
C7 .0488(15) .0428(16) .0406(15) -.0095(13) .0159(12) -.0074(12)
C8 .0443(16) .0486(17) .0596(19) .0000(13) .0215(14) -.0118(14)
C9 .0360(15) .0480(18) .067(2) .0067(12) .0077(13) -.0141(15)
C10 .0499(16) .0390(16) .0471(16) .0084(13) -.0073(13) -.0084(13)
C11 .0645(18) .0350(15) .0392(15) .0003(14) -.0077(14) -.0011(12)
C12 .101(3) .045(2) .058(2) .0057(19) -.012(2) .0091(16)
C13 .136(4) .056(2) .065(2) -.013(3) -.007(3) .026(2)
C14 .103(3) .074(3) .055(2) -.027(2) .006(2) .0225(19)
C15 .070(2) .057(2) .0473(17) -.0172(17) .0063(15) .0080(15)
C16 .0541(16) .0377(15) .0318(13) -.0138(13) -.0040(11) .0014(11)
C17 .0357(14) .0339(14) .0406(14) .0014(11) .0057(11) -.0030(11)
C18 .0309(12) .0311(13) .0347(12) -.0021(10) .0076(10) -.0005(10)
C19 .0453(16) .0536(18) .0483(17) -.0025(14) .0204(13) -.0134(14)
C20 .0374(13) .0289(13) .0369(14) .0006(11) .0065(11) -.0012(10)
C21 .0372(14) .0327(15) .0578(17) -.0033(12) .0036(13) .0038(13)

loop_
_atom_type_symbol
_atom_type_description
_atom_type_scat_dispersion_real
_atom_type_scat_dispersion_imag
_atom_type_scat_source
C C .0033 .0016 'International Tables Vol C Tables 4.2.6.8 and 6.1.1.4'
H H .0000 .0000 'International Tables Vol C Tables 4.2.6.8 and 6.1.1.4'
N N .0061 .0033 'International Tables Vol C Tables 4.2.6.8 and 6.1.1.4'
O O .0106 .0060 'International Tables Vol C Tables 4.2.6.8 and 6.1.1.4'
Mn Mn .3368 .7283 'International Tables Vol C Tables 4.2.6.8 and 6.1.1.4'

loop_
_geom_angle_atom_site_label_1
_geom_angle_atom_site_label_2
_geom_angle_atom_site_label_3
_geom_angle
_geom_angle_publ_flag
O1 Mn O2 94.69(8) yes
O1 Mn N2 174.55(9) yes
O2 Mn N2 90.42(9) yes
O1 Mn N1 92.35(9) yes
O2 Mn N1 172.83(9) yes
N2 Mn N1 82.50(9) yes
O1 Mn O4 88.95(9) yes
O2 Mn O4 90.02(8) yes
N2 Mn O4 92.95(9) yes
N1 Mn O4 91.45(8) yes
O1 Mn O3 89.20(10) yes
O2 Mn O3 90.78(9) yes
N2 Mn O3 88.84(10) yes
N1 Mn O3 87.97(9) yes
O4 Mn O3 178.04(9) yes
C1 O1 Mn 128.15(17) ?
C16 O2 Mn 127.45(18) ?
C17 O4 Mn 148.47(18) ?
C7 N1 C8 121.6(2) ?
C7 N1 Mn 125.1(2) ?
C8 N1 Mn 113.30(18) ?
C10 N2 C9 122.1(2) ?
C10 N2 Mn 125.7(2) ?
C9 N2 Mn 112.02(18) ?
C19 N3 C18 107.6(2) ?
C19 N4 C20 104.6(2) ?
O1 C1 C2 118.4(2) ?
O1 C1 C6 123.6(2) ?
C2 C1 C6 118.0(3) ?
C3 C2 C1 120.5(3) ?
C4 C3 C2 121.4(3) ?
C5 C4 C3 119.6(3) ?
C4 C5 C6 121.1(3) ?
C5 C6 C1 119.2(3) ?
C5 C6 C7 117.8(3) ?
C1 C6 C7 122.9(3) ?
N1 C7 C6 125.7(3) ?
N1 C8 C9 107.6(2) ?
N2 C9 C8 107.6(2) ?
N2 C10 C11 125.2(3) ?
C16 C11 C12 118.9(3) ?
C16 C11 C10 122.4(3) ?
C12 C11 C10 118.5(3) ?
C13 C12 C11 121.7(4) ?
C12 C13 C14 119.1(4) ?
C13 C14 C15 121.7(4) ?
C14 C15 C16 119.7(4) ?
O2 C16 C15 117.7(3) ?
O2 C16 C11 123.3(2) ?
C15 C16 C11 118.9(3) ?
O4 C17 O5 126.5(2) ?
O4 C17 C18 116.0(2) ?
O5 C17 C18 117.5(2) ?
N3 C18 C20 105.3(2) ?
N3 C18 C17 120.5(2) ?
C20 C18 C17 134.2(2) ?
N4 C19 N3 112.6(2) ?
C18 C20 N4 110.0(2) ?
C18 C20 C21 131.0(2) ?
N4 C20 C21 119.0(2) ?
O7 C21 O6 121.3(3) ?
O7 C21 C20 121.7(3) ?
O6 C21 C20 117.0(2) ?

loop_
_geom_bond_atom_site_label_1
_geom_bond_atom_site_label_2
_geom_bond_site_symmetry_2
_geom_bond_distance
_geom_bond_publ_flag
Mn O1 . 1.8793(18) yes
Mn O2 . 1.8944(18) yes
Mn N2 . 1.989(2) yes
Mn N1 . 1.991(2) yes
Mn O4 . 2.1815(19) yes
Mn O3 . 2.249(2) yes
O1 C1 . 1.321(3) ?
O2 C16 . 1.340(3) ?
O4 C17 . 1.242(3) ?
O5 C17 . 1.259(3) ?
O6 C21 . 1.318(4) ?
O7 C21 . 1.211(4) ?
N1 C7 . 1.284(4) ?
N1 C8 . 1.485(4) ?
N2 C10 . 1.280(4) ?
N2 C9 . 1.480(4) ?
N3 C19 . 1.336(4) ?
N3 C18 . 1.369(3) ?
N4 C19 . 1.320(4) ?
N4 C20 . 1.380(3) ?
C1 C2 . 1.405(4) ?
C1 C6 . 1.422(4) ?
C2 C3 . 1.385(4) ?
C3 C4 . 1.373(6) ?
C4 C5 . 1.368(5) ?
C5 C6 . 1.414(4) ?
C6 C7 . 1.437(4) ?
C8 C9 . 1.505(5) ?
C10 C11 . 1.440(5) ?
C11 C16 . 1.416(4) ?
C11 C12 . 1.415(5) ?
C12 C13 . 1.354(6) ?
C13 C14 . 1.389(6) ?
C14 C15 . 1.389(5) ?
C15 C16 . 1.399(4) ?
C17 C18 . 1.490(3) ?
C18 C20 . 1.376(4) ?
C20 C21 . 1.484(4) ?
